data_4079050
loop_
_publ_author_name
'Ib\'a\~nez, Susana'
'Estevan, Francisco'
'Hirva, Pipsa'
'Sana\'u, Mercedes'
'\'Ubeda, M Angeles'

_publ_section_title
;
 Dinuclear Palladium(II) and -(III) Compounds with O,O-Chelating Ligands.
 Room-Temperature Direct 2-Phenylation of 1-Methylindole
;
_journal_issue 23
_journal_name_full Organometallics
_journal_page_first 8098
_journal_paper_doi 10.1021/om300400k
_journal_volume 31
_journal_year 2012
_chemical_formula_sum 'C58 H66 O4 P2 Pd2'
_chemical_formula_weight 1101.85
_chemical_name_systematic
; 
 ? 
;
_space_group_IT_number 2
_symmetry_cell_setting triclinic
_symmetry_space_group_name_Hall '-P 1'
_symmetry_space_group_name_H-M 'P -1'
_atom_sites_solution_hydrogens geom
_atom_sites_solution_primary direct
_atom_sites_solution_secondary difmap
_audit_creation_method SHELXL-97
_cell_angle_alpha 86.8720(18)
_cell_angle_beta 89.1930(17)
_cell_angle_gamma 77.1980(14)
_cell_formula_units_Z 2
_cell_length_a 10.8140(3)
_cell_length_b 12.9040(3)
_cell_length_c 19.6090(5)
_cell_measurement_temperature 293(2)
_cell_volume 2664.31(12)
_computing_cell_refinement 'Denzo and Scalepack(Otwinowski & Minor1997)'
_computing_data_collection 'Collect(Nonius BV, 1997-2000)'
_computing_data_reduction 'Denzo and Scalepack(Otwinowski & Minor1997)'
_computing_molecular_graphics 'Bruker SHELXTL'
_computing_publication_material 'Bruker SHELXTL'
_computing_structure_refinement 'Bruker SHELXTL'
_computing_structure_solution 'Bruker SHELXTL'
_diffrn_ambient_temperature 293(2)
_diffrn_measured_fraction_theta_full 0.986
_diffrn_measured_fraction_theta_max 0.986
_diffrn_radiation_monochromator graphite
_diffrn_radiation_source 'fine-focus sealed tube'
_diffrn_radiation_type MoK\a
_diffrn_radiation_wavelength 0.71073
_diffrn_reflns_av_R_equivalents 0.0446
_diffrn_reflns_av_sigmaI/netI 0.0874
_diffrn_reflns_limit_h_max 13
_diffrn_reflns_limit_h_min -14
_diffrn_reflns_limit_k_max 15
_diffrn_reflns_limit_k_min -16
_diffrn_reflns_limit_l_max 23
_diffrn_reflns_limit_l_min -25
_diffrn_reflns_number 18462
_diffrn_reflns_theta_full 27.46
_diffrn_reflns_theta_max 27.46
_diffrn_reflns_theta_min 2.94
_exptl_absorpt_coefficient_mu 0.779
_exptl_absorpt_correction_type none
_exptl_crystal_colour yellow
_exptl_crystal_density_diffrn 1.373
_exptl_crystal_density_method 'not measured'
_exptl_crystal_description prismatic
_exptl_crystal_F_000 1136
_exptl_crystal_size_max 0.23
_exptl_crystal_size_mid 0.18
_exptl_crystal_size_min 0.16
_refine_diff_density_max 0.553
_refine_diff_density_min -0.715
_refine_diff_density_rms 0.094
_refine_ls_extinction_method none
_refine_ls_goodness_of_fit_ref 1.084
_refine_ls_hydrogen_treatment constr
_refine_ls_matrix_type full
_refine_ls_number_parameters 595
_refine_ls_number_reflns 12017
_refine_ls_number_restraints 0
_refine_ls_restrained_S_all 1.084
_refine_ls_R_factor_all 0.1099
_refine_ls_R_factor_gt 0.0547
_refine_ls_shift/su_max 0.001
_refine_ls_shift/su_mean 0.000
_refine_ls_structure_factor_coef Fsqd
_refine_ls_weighting_details 'calc w=1/[\s^2^(Fo^2^)+(0.0186P)^2^+4.1481P] where P=(Fo^2^+2Fc^2^)/3'
_refine_ls_weighting_scheme calc
_refine_ls_wR_factor_gt 0.0902
_refine_ls_wR_factor_ref 0.1108
_reflns_number_gt 7641
_reflns_number_total 12017
_reflns_threshold_expression >2sigma(I)
_cod_data_source_file om300400k_si_003.cif
_cod_data_source_block 4c
_cod_original_sg_symbol_H-M P-1
_cod_database_code 4079050

loop_
_symmetry_equiv_pos_as_xyz
'x, y, z'
'-x, -y, -z'

loop_
_atom_site_label
_atom_site_type_symbol
_atom_site_fract_x
_atom_site_fract_y
_atom_site_fract_z
_atom_site_U_iso_or_equiv
_atom_site_adp_type
_atom_site_occupancy
_atom_site_symmetry_multiplicity
_atom_site_calc_flag
_atom_site_refinement_flags
Pd1 Pd 0.63847(3) 0.22104(3) 0.202758(18) 0.03306(10) Uani 1 1 d .
P1 P 0.72470(12) 0.04916(9) 0.23153(6) 0.0335(3) Uani 1 1 d .
O1 O 0.5212(3) 0.2519(2) 0.28801(16) 0.0430(8) Uani 1 1 d .
C1 C 0.4640(5) 0.4351(4) 0.1861(3) 0.0387(11) Uani 1 1 d .
Pd2 Pd 0.88103(4) 0.23574(3) 0.279978(18) 0.03594(11) Uani 1 1 d .
P2 P 0.94072(12) 0.26302(10) 0.17172(6) 0.0358(3) Uani 1 1 d .
O2 O 0.5575(3) 0.3700(2) 0.16229(16) 0.0426(8) Uani 1 1 d .
C2 C 0.4044(5) 0.4204(4) 0.2483(3) 0.0461(13) Uani 1 1 d .
H2A H 0.3365 0.4748 0.2596 0.055 Uiso 1 1 calc R
O3 O 0.7995(4) 0.3951(3) 0.29503(17) 0.0485(9) Uani 1 1 d .
C3 C 0.4342(5) 0.3344(4) 0.2951(2) 0.0419(12) Uani 1 1 d .
O4 O 0.8594(4) 0.1999(3) 0.38209(16) 0.0493(9) Uani 1 1 d .
C4 C 0.3537(6) 0.3312(4) 0.3603(3) 0.0523(14) Uani 1 1 d .
C5 C 0.2778(8) 0.4397(5) 0.3795(4) 0.091(3) Uani 1 1 d .
H5A H 0.2301 0.4317 0.4203 0.137 Uiso 1 1 calc R
H5B H 0.2208 0.4703 0.3430 0.137 Uiso 1 1 calc R
H5C H 0.3346 0.4854 0.3872 0.137 Uiso 1 1 calc R
C6 C 0.2601(6) 0.2613(6) 0.3474(4) 0.078(2) Uani 1 1 d .
H6A H 0.2082 0.2575 0.3871 0.117 Uiso 1 1 calc R
H6B H 0.3061 0.1910 0.3377 0.117 Uiso 1 1 calc R
H6C H 0.2073 0.2913 0.3091 0.117 Uiso 1 1 calc R
C7 C 0.4424(7) 0.2801(6) 0.4193(3) 0.080(2) Uani 1 1 d .
H7A H 0.3936 0.2774 0.4604 0.120 Uiso 1 1 calc R
H7B H 0.5042 0.3218 0.4258 0.120 Uiso 1 1 calc R
H7C H 0.4845 0.2093 0.4086 0.120 Uiso 1 1 calc R
C8 C 0.3444(6) 0.6311(4) 0.1761(3) 0.0613(16) Uani 1 1 d .
H8A H 0.4017 0.6509 0.2073 0.092 Uiso 1 1 calc R
H8B H 0.2741 0.6135 0.2011 0.092 Uiso 1 1 calc R
H8C H 0.3138 0.6894 0.1438 0.092 Uiso 1 1 calc R
C9 C 0.4139(5) 0.5341(4) 0.1382(3) 0.0416(12) Uani 1 1 d .
C10 C 0.5246(6) 0.5618(4) 0.0978(3) 0.0585(15) Uani 1 1 d .
H10A H 0.5826 0.5816 0.1286 0.088 Uiso 1 1 calc R
H10B H 0.4934 0.6201 0.0656 0.088 Uiso 1 1 calc R
H10C H 0.5675 0.5011 0.0739 0.088 Uiso 1 1 calc R
C11 C 0.8940(4) 0.0093(4) 0.2477(2) 0.0369(11) Uani 1 1 d .
C12 C 0.9608(5) 0.0828(4) 0.2716(2) 0.0357(10) Uani 1 1 d .
C13 C 1.0840(5) 0.0432(4) 0.2932(3) 0.0476(13) Uani 1 1 d .
H13A H 1.1289 0.0896 0.3104 0.057 Uiso 1 1 calc R
C14 C 1.1430(5) -0.0631(4) 0.2901(3) 0.0536(14) Uani 1 1 d .
H14A H 1.2262 -0.0868 0.3052 0.064 Uiso 1 1 calc R
C15 C 1.0798(5) -0.1338(4) 0.2648(3) 0.0544(14) Uani 1 1 d .
H15A H 1.1204 -0.2049 0.2617 0.065 Uiso 1 1 calc R
C16 C 0.9558(5) -0.0988(4) 0.2443(3) 0.0478(13) Uani 1 1 d .
H16A H 0.9122 -0.1469 0.2279 0.057 Uiso 1 1 calc R
C21 C 0.6532(5) 0.0043(4) 0.3089(2) 0.0384(11) Uani 1 1 d .
C22 C 0.7265(6) -0.0481(4) 0.3635(3) 0.0533(14) Uani 1 1 d .
H22A H 0.8143 -0.0582 0.3617 0.064 Uiso 1 1 calc R
C23 C 0.6686(7) -0.0857(5) 0.4208(3) 0.0688(18) Uani 1 1 d .
H23A H 0.7182 -0.1202 0.4572 0.083 Uiso 1 1 calc R
C24 C 0.5400(7) -0.0723(5) 0.4240(3) 0.0625(17) Uani 1 1 d .
H24A H 0.5021 -0.0985 0.4621 0.075 Uiso 1 1 calc R
C25 C 0.4669(6) -0.0200(5) 0.3708(3) 0.0598(16) Uani 1 1 d .
H25A H 0.3792 -0.0107 0.3728 0.072 Uiso 1 1 calc R
C26 C 0.5232(5) 0.0189(4) 0.3140(3) 0.0487(13) Uani 1 1 d .
H26A H 0.4724 0.0556 0.2787 0.058 Uiso 1 1 calc R
C31 C 0.7001(5) -0.0452(4) 0.1685(2) 0.0380(11) Uani 1 1 d .
C32 C 0.7683(5) -0.0501(4) 0.1074(3) 0.0491(13) Uani 1 1 d .
H32A H 0.8296 -0.0101 0.1005 0.059 Uiso 1 1 calc R
C33 C 0.7452(7) -0.1145(5) 0.0569(3) 0.0653(17) Uani 1 1 d .
H33A H 0.7890 -0.1155 0.0157 0.078 Uiso 1 1 calc R
C34 C 0.6582(7) -0.1766(5) 0.0671(3) 0.0691(18) Uani 1 1 d .
H34A H 0.6428 -0.2195 0.0330 0.083 Uiso 1 1 calc R
C35 C 0.5943(6) -0.1748(5) 0.1279(4) 0.0673(17) Uani 1 1 d .
H35A H 0.5356 -0.2172 0.1352 0.081 Uiso 1 1 calc R
C36 C 0.6161(5) -0.1110(4) 0.1783(3) 0.0519(14) Uani 1 1 d .
H36A H 0.5734 -0.1122 0.2198 0.062 Uiso 1 1 calc R
C41 C 0.8546(5) 0.2207(4) 0.1040(2) 0.0365(11) Uani 1 1 d .
C42 C 0.7315(4) 0.2039(3) 0.1150(2) 0.0329(10) Uani 1 1 d .
C43 C 0.6639(5) 0.1873(4) 0.0581(2) 0.0393(11) Uani 1 1 d .
H43A H 0.5808 0.1798 0.0639 0.047 Uiso 1 1 calc R
C44 C 0.7164(5) 0.1814(4) -0.0064(3) 0.0475(13) Uani 1 1 d .
H44A H 0.6683 0.1701 -0.0431 0.057 Uiso 1 1 calc R
C45 C 0.8389(6) 0.1922(5) -0.0172(3) 0.0555(15) Uani 1 1 d .
H45A H 0.8750 0.1855 -0.0605 0.067 Uiso 1 1 calc R
C46 C 0.9075(5) 0.2130(4) 0.0373(3) 0.0504(13) Uani 1 1 d .
H46A H 0.9897 0.2221 0.0303 0.060 Uiso 1 1 calc R
C51 C 0.9338(5) 0.4042(4) 0.1517(3) 0.0445(12) Uani 1 1 d .
C52 C 0.8845(6) 0.4562(5) 0.0906(3) 0.0630(16) Uani 1 1 d .
H52A H 0.8492 0.4199 0.0590 0.076 Uiso 1 1 calc R
C53 C 0.8882(8) 0.5628(6) 0.0768(4) 0.091(2) Uani 1 1 d .
H53A H 0.8556 0.5972 0.0359 0.109 Uiso 1 1 calc R
C54 C 0.9393(8) 0.6167(6) 0.1229(5) 0.092(3) Uani 1 1 d .
H54A H 0.9414 0.6877 0.1132 0.111 Uiso 1 1 calc R
C55 C 0.9877(6) 0.5667(5) 0.1837(4) 0.075(2) Uani 1 1 d .
H55A H 1.0226 0.6040 0.2149 0.090 Uiso 1 1 calc R
C56 C 0.9848(5) 0.4615(4) 0.1986(3) 0.0570(15) Uani 1 1 d .
H56A H 1.0167 0.4284 0.2400 0.068 Uiso 1 1 calc R
C61 C 1.1051(5) 0.2008(4) 0.1524(2) 0.0379(11) Uani 1 1 d .
C62 C 1.1385(5) 0.0916(4) 0.1402(3) 0.0481(13) Uani 1 1 d .
H62A H 1.0756 0.0528 0.1398 0.058 Uiso 1 1 calc R
C63 C 1.2621(5) 0.0415(4) 0.1290(3) 0.0537(14) Uani 1 1 d .
H63A H 1.2828 -0.0310 0.1219 0.064 Uiso 1 1 calc R
C64 C 1.3556(5) 0.0986(5) 0.1282(3) 0.0552(14) Uani 1 1 d .
H64A H 1.4392 0.0644 0.1201 0.066 Uiso 1 1 calc R
C65 C 1.3267(6) 0.2050(5) 0.1392(3) 0.0645(17) Uani 1 1 d .
H65A H 1.3904 0.2432 0.1382 0.077 Uiso 1 1 calc R
C66 C 1.2015(5) 0.2560(4) 0.1519(3) 0.0523(14) Uani 1 1 d .
H66A H 1.1823 0.3281 0.1602 0.063 Uiso 1 1 calc R
C70 C 0.7697(5) 0.4327(4) 0.3527(3) 0.0486(13) Uani 1 1 d .
C71 C 0.7156(6) 0.5548(4) 0.3514(3) 0.0594(15) Uani 1 1 d .
C72 C 0.6749(7) 0.5975(5) 0.2798(3) 0.077(2) Uani 1 1 d .
H72A H 0.6416 0.6729 0.2799 0.116 Uiso 1 1 calc R
H72B H 0.6106 0.5635 0.2644 0.116 Uiso 1 1 calc R
H72C H 0.7466 0.5832 0.2496 0.116 Uiso 1 1 calc R
C73 C 0.6017(9) 0.5820(6) 0.3981(4) 0.119(4) Uani 1 1 d .
H73A H 0.5700 0.6577 0.3964 0.178 Uiso 1 1 calc R
H73B H 0.6262 0.5573 0.4441 0.178 Uiso 1 1 calc R
H73C H 0.5367 0.5482 0.3835 0.178 Uiso 1 1 calc R
C74 C 0.8251(10) 0.6033(6) 0.3740(5) 0.133(4) Uani 1 1 d .
H74A H 0.7970 0.6793 0.3742 0.199 Uiso 1 1 calc R
H74B H 0.8949 0.5856 0.3428 0.199 Uiso 1 1 calc R
H74C H 0.8519 0.5754 0.4191 0.199 Uiso 1 1 calc R
C75 C 0.7833(6) 0.3756(4) 0.4151(3) 0.0562(15) Uani 1 1 d .
H75A H 0.7601 0.4148 0.4535 0.067 Uiso 1 1 calc R
C76 C 0.8456(7) 0.2179(5) 0.5012(3) 0.0595(16) Uani 1 1 d .
C77 C 0.7641(15) 0.2843(8) 0.5513(4) 0.214(8) Uani 1 1 d .
H77A H 0.7787 0.2506 0.5962 0.320 Uiso 1 1 calc R
H77B H 0.6766 0.2921 0.5393 0.320 Uiso 1 1 calc R
H77C H 0.7843 0.3532 0.5507 0.320 Uiso 1 1 calc R
C78 C 0.9822(11) 0.2002(13) 0.5170(5) 0.203(7) Uani 1 1 d .
H78A H 0.9974 0.1693 0.5626 0.304 Uiso 1 1 calc R
H78B H 1.0077 0.2669 0.5134 0.304 Uiso 1 1 calc R
H78C H 1.0301 0.1528 0.4852 0.304 Uiso 1 1 calc R
C79 C 0.8100(11) 0.1116(7) 0.5036(4) 0.132(4) Uani 1 1 d .
H79A H 0.8211 0.0800 0.5492 0.198 Uiso 1 1 calc R
H79B H 0.8632 0.0659 0.4728 0.198 Uiso 1 1 calc R
H79C H 0.7230 0.1210 0.4903 0.198 Uiso 1 1 calc R
C80 C 0.8272(5) 0.2676(4) 0.4271(2) 0.0476(13) Uani 1 1 d .
C81 C 0.3212(6) 0.5023(5) 0.0880(3) 0.0662(17) Uani 1 1 d .
H81A H 0.2875 0.5618 0.0571 0.099 Uiso 1 1 calc R
H81B H 0.2530 0.4817 0.1132 0.099 Uiso 1 1 calc R
H81C H 0.3654 0.4437 0.0626 0.099 Uiso 1 1 calc R

loop_
_atom_site_aniso_label
_atom_site_aniso_U_11
_atom_site_aniso_U_22
_atom_site_aniso_U_33
_atom_site_aniso_U_23
_atom_site_aniso_U_13
_atom_site_aniso_U_12
Pd1 0.0307(2) 0.03117(19) 0.0357(2) 0.00127(14) 0.00345(16) -0.00443(15)
P1 0.0331(7) 0.0302(6) 0.0364(7) 0.0018(5) 0.0001(5) -0.0062(5)
O1 0.047(2) 0.0370(18) 0.0390(19) 0.0042(14) 0.0081(16) 0.0008(16)
C1 0.035(3) 0.031(2) 0.047(3) 0.001(2) -0.005(2) -0.001(2)
Pd2 0.0407(2) 0.0333(2) 0.0340(2) -0.00337(15) -0.00018(17) -0.00804(17)
P2 0.0341(7) 0.0348(7) 0.0387(7) 0.0004(5) 0.0010(5) -0.0087(5)
O2 0.041(2) 0.0356(18) 0.044(2) 0.0076(14) 0.0059(16) 0.0047(15)
C2 0.048(3) 0.038(3) 0.047(3) 0.000(2) 0.010(2) 0.001(2)
O3 0.061(2) 0.0382(19) 0.044(2) -0.0024(15) 0.0016(18) -0.0057(17)
C3 0.045(3) 0.039(3) 0.041(3) -0.001(2) 0.010(2) -0.010(2)
O4 0.069(3) 0.041(2) 0.0338(19) -0.0013(15) 0.0001(17) -0.0036(18)
C4 0.056(4) 0.049(3) 0.045(3) -0.005(2) 0.016(3) 0.001(3)
C5 0.124(7) 0.069(5) 0.068(5) -0.003(3) 0.046(5) 0.002(4)
C6 0.064(4) 0.098(5) 0.074(5) 0.001(4) 0.022(4) -0.028(4)
C7 0.098(6) 0.092(5) 0.046(4) -0.001(3) 0.012(4) -0.011(4)
C8 0.069(4) 0.040(3) 0.067(4) 0.004(3) 0.006(3) 0.004(3)
C9 0.040(3) 0.032(3) 0.048(3) 0.004(2) -0.002(2) 0.001(2)
C10 0.064(4) 0.049(3) 0.059(4) 0.011(3) 0.008(3) -0.009(3)
C11 0.033(3) 0.035(2) 0.040(3) -0.001(2) 0.003(2) -0.002(2)
C12 0.037(3) 0.035(2) 0.034(3) -0.0037(19) 0.004(2) -0.006(2)
C13 0.043(3) 0.048(3) 0.050(3) 0.001(2) -0.008(2) -0.007(3)
C14 0.039(3) 0.058(4) 0.055(3) 0.004(3) -0.012(3) 0.008(3)
C15 0.051(3) 0.039(3) 0.066(4) -0.004(3) -0.010(3) 0.006(3)
C16 0.050(3) 0.031(3) 0.060(3) -0.001(2) -0.005(3) -0.004(2)
C21 0.041(3) 0.034(3) 0.040(3) 0.003(2) 0.002(2) -0.011(2)
C22 0.054(4) 0.059(3) 0.046(3) 0.011(3) 0.000(3) -0.015(3)
C23 0.073(5) 0.084(5) 0.047(4) 0.022(3) -0.006(3) -0.017(4)
C24 0.076(5) 0.066(4) 0.049(4) 0.008(3) 0.016(3) -0.026(3)
C25 0.055(4) 0.065(4) 0.064(4) 0.004(3) 0.014(3) -0.024(3)
C26 0.051(3) 0.050(3) 0.046(3) 0.003(2) 0.006(3) -0.014(3)
C31 0.043(3) 0.029(2) 0.041(3) 0.0021(19) -0.007(2) -0.007(2)
C32 0.055(3) 0.041(3) 0.048(3) -0.002(2) 0.003(3) -0.003(3)
C33 0.090(5) 0.047(3) 0.051(4) -0.009(3) 0.001(3) 0.003(3)
C34 0.088(5) 0.051(4) 0.068(4) -0.014(3) -0.026(4) -0.011(4)
C35 0.069(4) 0.058(4) 0.080(5) -0.018(3) -0.013(4) -0.023(3)
C36 0.056(4) 0.045(3) 0.057(3) -0.003(2) -0.007(3) -0.017(3)
C41 0.037(3) 0.037(3) 0.035(3) 0.0008(19) 0.001(2) -0.007(2)
C42 0.035(3) 0.028(2) 0.034(2) 0.0019(18) 0.005(2) -0.005(2)
C43 0.033(3) 0.040(3) 0.045(3) -0.002(2) -0.005(2) -0.010(2)
C44 0.049(3) 0.051(3) 0.041(3) -0.002(2) -0.010(2) -0.007(3)
C45 0.056(4) 0.077(4) 0.032(3) -0.001(3) 0.007(3) -0.012(3)
C46 0.038(3) 0.073(4) 0.041(3) -0.003(3) 0.008(2) -0.017(3)
C51 0.034(3) 0.037(3) 0.061(3) 0.000(2) 0.008(2) -0.005(2)
C52 0.062(4) 0.054(4) 0.068(4) 0.013(3) -0.004(3) -0.007(3)
C53 0.091(6) 0.062(5) 0.108(6) 0.035(4) -0.001(5) -0.003(4)
C54 0.080(6) 0.044(4) 0.148(8) 0.015(5) 0.024(5) -0.010(4)
C55 0.062(4) 0.040(3) 0.127(6) -0.011(4) 0.018(4) -0.021(3)
C56 0.047(3) 0.047(3) 0.078(4) -0.007(3) 0.003(3) -0.011(3)
C61 0.037(3) 0.042(3) 0.035(3) 0.002(2) -0.003(2) -0.010(2)
C62 0.046(3) 0.049(3) 0.053(3) -0.011(2) 0.008(3) -0.016(3)
C63 0.050(3) 0.047(3) 0.059(4) -0.006(3) 0.010(3) -0.001(3)
C64 0.035(3) 0.059(4) 0.064(4) 0.002(3) 0.000(3) 0.004(3)
C65 0.047(4) 0.062(4) 0.087(5) -0.010(3) 0.000(3) -0.015(3)
C66 0.037(3) 0.048(3) 0.073(4) -0.007(3) 0.003(3) -0.010(3)
C70 0.055(3) 0.046(3) 0.045(3) -0.007(2) -0.005(3) -0.010(3)
C71 0.075(4) 0.042(3) 0.056(4) -0.006(3) 0.001(3) -0.001(3)
C72 0.099(6) 0.045(4) 0.075(5) 0.002(3) -0.011(4) 0.012(4)
C73 0.154(9) 0.063(5) 0.113(7) 0.003(4) 0.051(6) 0.029(5)
C74 0.173(10) 0.048(4) 0.182(10) -0.012(5) -0.076(8) -0.029(5)
C75 0.079(4) 0.047(3) 0.037(3) -0.008(2) -0.002(3) -0.001(3)
C76 0.084(5) 0.057(4) 0.032(3) 0.002(2) -0.008(3) -0.005(3)
C77 0.38(2) 0.134(9) 0.045(5) 0.027(5) 0.051(8) 0.118(11)
C78 0.126(10) 0.38(2) 0.104(8) 0.124(11) -0.069(7) -0.086(11)
C79 0.233(13) 0.121(7) 0.055(5) 0.028(5) -0.006(6) -0.076(8)
C80 0.059(4) 0.052(3) 0.030(3) -0.005(2) -0.004(2) -0.007(3)
C81 0.065(4) 0.059(4) 0.070(4) 0.017(3) -0.020(3) -0.009(3)

loop_
_atom_type_symbol
_atom_type_description
_atom_type_scat_dispersion_real
_atom_type_scat_dispersion_imag
_atom_type_scat_source
C C 0.0033 0.0016 'International Tables Vol C Tables 4.2.6.8 and 6.1.1.4'
H H 0.0000 0.0000 'International Tables Vol C Tables 4.2.6.8 and 6.1.1.4'
O O 0.0106 0.0060 'International Tables Vol C Tables 4.2.6.8 and 6.1.1.4'
P P 0.1023 0.0942 'International Tables Vol C Tables 4.2.6.8 and 6.1.1.4'
Pd Pd -0.9988 1.0072 'International Tables Vol C Tables 4.2.6.8 and 6.1.1.4'

loop_
_geom_angle_atom_site_label_1
_geom_angle_atom_site_label_2
_geom_angle_atom_site_label_3
_geom_angle
C42 Pd1 O2 84.73(15)
C42 Pd1 O1 172.52(17)
O2 Pd1 O1 88.90(12)
C42 Pd1 P1 88.68(13)
O2 Pd1 P1 171.47(10)
O1 Pd1 P1 97.27(9)
C42 Pd1 Pd2 91.64(14)
O2 Pd1 Pd2 107.92(10)
O1 Pd1 Pd2 94.06(10)
P1 Pd1 Pd2 77.62(3)
C11 P1 C21 104.0(2)
C11 P1 C31 102.7(2)
C21 P1 C31 103.4(2)
C11 P1 Pd1 119.05(16)
C21 P1 Pd1 111.39(16)
C31 P1 Pd1 114.61(16)
C3 O1 Pd1 125.7(3)
O2 C1 C2 125.1(4)
O2 C1 C9 113.9(4)
C2 C1 C9 120.9(4)
C12 Pd2 O4 87.06(16)
C12 Pd2 O3 176.59(17)
O4 Pd2 O3 89.72(13)
C12 Pd2 P2 87.49(13)
O4 Pd2 P2 170.00(11)
O3 Pd2 P2 95.52(10)
C12 Pd2 Pd1 93.50(14)
O4 Pd2 Pd1 109.33(11)
O3 Pd2 Pd1 88.65(11)
P2 Pd2 Pd1 79.36(4)
C41 P2 C61 102.7(2)
C41 P2 C51 105.5(2)
C61 P2 C51 102.9(2)
C41 P2 Pd2 118.41(15)
C61 P2 Pd2 114.89(16)
C51 P2 Pd2 110.90(17)
C1 O2 Pd1 126.8(3)
C3 C2 C1 127.7(5)
C3 C2 H2A 116.1
C1 C2 H2A 116.1
C70 O3 Pd2 124.5(3)
O1 C3 C2 125.4(4)
O1 C3 C4 114.5(4)
C2 C3 C4 120.0(5)
C80 O4 Pd2 125.1(3)
C5 C4 C6 108.0(6)
C5 C4 C7 109.8(6)
C6 C4 C7 109.4(5)
C5 C4 C3 114.0(5)
C6 C4 C3 107.2(5)
C7 C4 C3 108.4(5)
C4 C5 H5A 109.5
C4 C5 H5B 109.5
H5A C5 H5B 109.5
C4 C5 H5C 109.5
H5A C5 H5C 109.5
H5B C5 H5C 109.5
C4 C6 H6A 109.5
C4 C6 H6B 109.5
H6A C6 H6B 109.5
C4 C6 H6C 109.5
H6A C6 H6C 109.5
H6B C6 H6C 109.5
C4 C7 H7A 109.5
C4 C7 H7B 109.5
H7A C7 H7B 109.5
C4 C7 H7C 109.5
H7A C7 H7C 109.5
H7B C7 H7C 109.5
C9 C8 H8A 109.5
C9 C8 H8B 109.5
H8A C8 H8B 109.5
C9 C8 H8C 109.5
H8A C8 H8C 109.5
H8B C8 H8C 109.5
C10 C9 C8 109.7(4)
C10 C9 C1 109.0(4)
C8 C9 C1 113.2(4)
C10 C9 C81 108.9(5)
C8 C9 C81 109.3(5)
C1 C9 C81 106.6(4)
C9 C10 H10A 109.5
C9 C10 H10B 109.5
H10A C10 H10B 109.5
C9 C10 H10C 109.5
H10A C10 H10C 109.5
H10B C10 H10C 109.5
C16 C11 C12 119.8(5)
C16 C11 P1 119.3(4)
C12 C11 P1 120.5(3)
C13 C12 C11 117.2(4)
C13 C12 Pd2 120.0(4)
C11 C12 Pd2 122.7(4)
C12 C13 C14 122.4(5)
C12 C13 H13A 118.8
C14 C13 H13A 118.8
C15 C14 C13 120.4(5)
C15 C14 H14A 119.8
C13 C14 H14A 119.8
C14 C15 C16 119.5(5)
C14 C15 H15A 120.3
C16 C15 H15A 120.3
C15 C16 C11 120.7(5)
C15 C16 H16A 119.7
C11 C16 H16A 119.7
C26 C21 C22 118.1(5)
C26 C21 P1 120.1(4)
C22 C21 P1 121.8(4)
C21 C22 C23 120.2(5)
C21 C22 H22A 119.9
C23 C22 H22A 119.9
C24 C23 C22 120.6(6)
C24 C23 H23A 119.7
C22 C23 H23A 119.7
C23 C24 C25 119.6(5)
C23 C24 H24A 120.2
C25 C24 H24A 120.2
C24 C25 C26 120.3(6)
C24 C25 H25A 119.9
C26 C25 H25A 119.9
C21 C26 C25 121.1(5)
C21 C26 H26A 119.4
C25 C26 H26A 119.4
C36 C31 C32 118.0(5)
C36 C31 P1 123.1(4)
C32 C31 P1 118.9(4)
C33 C32 C31 120.2(5)
C33 C32 H32A 119.9
C31 C32 H32A 119.9
C34 C33 C32 120.6(6)
C34 C33 H33A 119.7
C32 C33 H33A 119.7
C35 C34 C33 119.3(6)
C35 C34 H34A 120.3
C33 C34 H34A 120.3
C34 C35 C36 120.6(6)
C34 C35 H35A 119.7
C36 C35 H35A 119.7
C35 C36 C31 121.1(6)
C35 C36 H36A 119.4
C31 C36 H36A 119.4
C42 C41 C46 119.4(4)
C42 C41 P2 120.9(3)
C46 C41 P2 119.4(4)
C43 C42 C41 117.5(4)
C43 C42 Pd1 117.1(3)
C41 C42 Pd1 124.9(3)
C44 C43 C42 122.1(5)
C44 C43 H43A 118.9
C42 C43 H43A 118.9
C45 C44 C43 120.8(5)
C45 C44 H44A 119.6
C43 C44 H44A 119.6
C44 C45 C46 118.9(5)
C44 C45 H45A 120.5
C46 C45 H45A 120.5
C45 C46 C41 121.1(5)
C45 C46 H46A 119.5
C41 C46 H46A 119.5
C52 C51 C56 118.6(5)
C52 C51 P2 122.7(4)
C56 C51 P2 118.6(4)
C51 C52 C53 119.9(7)
C51 C52 H52A 120.1
C53 C52 H52A 120.1
C54 C53 C52 120.5(7)
C54 C53 H53A 119.7
C52 C53 H53A 119.7
C53 C54 C55 120.3(7)
C53 C54 H54A 119.8
C55 C54 H54A 119.8
C54 C55 C56 120.2(7)
C54 C55 H55A 119.9
C56 C55 H55A 119.9
C55 C56 C51 120.4(6)
C55 C56 H56A 119.8
C51 C56 H56A 119.8
C66 C61 C62 117.7(5)
C66 C61 P2 122.5(4)
C62 C61 P2 119.8(4)
C63 C62 C61 121.1(5)
C63 C62 H62A 119.4
C61 C62 H62A 119.4
C62 C63 C64 119.9(5)
C62 C63 H63A 120.1
C64 C63 H63A 120.1
C65 C64 C63 120.7(5)
C65 C64 H64A 119.6
C63 C64 H64A 119.6
C64 C65 C66 119.6(6)
C64 C65 H65A 120.2
C66 C65 H65A 120.2
C61 C66 C65 121.0(5)
C61 C66 H66A 119.5
C65 C66 H66A 119.5
O3 C70 C75 126.1(5)
O3 C70 C71 115.2(5)
C75 C70 C71 118.7(5)
C73 C71 C72 108.2(6)
C73 C71 C74 111.8(7)
C72 C71 C74 109.4(6)
C73 C71 C70 111.1(5)
C72 C71 C70 110.6(5)
C74 C71 C70 105.7(5)
C71 C72 H72A 109.5
C71 C72 H72B 109.5
H72A C72 H72B 109.5
C71 C72 H72C 109.5
H72A C72 H72C 109.5
H72B C72 H72C 109.5
C71 C73 H73A 109.5
C71 C73 H73B 109.5
H73A C73 H73B 109.5
C71 C73 H73C 109.5
H73A C73 H73C 109.5
H73B C73 H73C 109.5
C71 C74 H74A 109.5
C71 C74 H74B 109.5
H74A C74 H74B 109.5
C71 C74 H74C 109.5
H74A C74 H74C 109.5
H74B C74 H74C 109.5
C80 C75 C70 127.7(5)
C80 C75 H75A 116.1
C70 C75 H75A 116.1
C78 C76 C77 112.8(9)
C78 C76 C79 108.2(9)
C77 C76 C79 107.5(8)
C78 C76 C80 107.0(6)
C77 C76 C80 112.5(5)
C79 C76 C80 108.6(5)
C76 C77 H77A 109.5
C76 C77 H77B 109.5
H77A C77 H77B 109.5
C76 C77 H77C 109.5
H77A C77 H77C 109.5
H77B C77 H77C 109.5
C76 C78 H78A 109.5
C76 C78 H78B 109.5
H78A C78 H78B 109.5
C76 C78 H78C 109.5
H78A C78 H78C 109.5
H78B C78 H78C 109.5
C76 C79 H79A 109.5
C76 C79 H79B 109.5
H79A C79 H79B 109.5
C76 C79 H79C 109.5
H79A C79 H79C 109.5
H79B C79 H79C 109.5
O4 C80 C75 126.0(5)
O4 C80 C76 113.2(5)
C75 C80 C76 120.7(5)
C9 C81 H81A 109.5
C9 C81 H81B 109.5
H81A C81 H81B 109.5
C9 C81 H81C 109.5
H81A C81 H81C 109.5
H81B C81 H81C 109.5

loop_
_geom_bond_atom_site_label_1
_geom_bond_atom_site_label_2
_geom_bond_distance
Pd1 C42 1.980(4)
Pd1 O2 2.049(3)
Pd1 O1 2.086(3)
Pd1 P1 2.2515(12)
Pd1 Pd2 3.0940(5)
P1 C11 1.816(5)
P1 C21 1.818(5)
P1 C31 1.844(5)
O1 C3 1.268(6)
C1 O2 1.266(5)
C1 C2 1.393(7)
C1 C9 1.544(7)
Pd2 C12 1.985(4)
Pd2 O4 2.052(3)
Pd2 O3 2.086(3)
Pd2 P2 2.2422(13)
P2 C41 1.809(5)
P2 C61 1.825(5)
P2 C51 1.827(5)
C2 C3 1.384(7)
C2 H2A 0.9300
O3 C70 1.264(6)
C3 C4 1.541(6)
O4 C80 1.267(5)
C4 C5 1.521(8)
C4 C6 1.531(9)
C4 C7 1.536(9)
C5 H5A 0.9600
C5 H5B 0.9600
C5 H5C 0.9600
C6 H6A 0.9600
C6 H6B 0.9600
C6 H6C 0.9600
C7 H7A 0.9600
C7 H7B 0.9600
C7 H7C 0.9600
C8 C9 1.535(7)
C8 H8A 0.9600
C8 H8B 0.9600
C8 H8C 0.9600
C9 C10 1.522(7)
C9 C81 1.548(8)
C10 H10A 0.9600
C10 H10B 0.9600
C10 H10C 0.9600
C11 C16 1.412(6)
C11 C12 1.415(6)
C12 C13 1.381(7)
C13 C14 1.383(7)
C13 H13A 0.9300
C14 C15 1.372(8)
C14 H14A 0.9300
C15 C16 1.375(7)
C15 H15A 0.9300
C16 H16A 0.9300
C21 C26 1.380(7)
C21 C22 1.391(7)
C22 C23 1.395(7)
C22 H22A 0.9300
C23 C24 1.364(9)
C23 H23A 0.9300
C24 C25 1.371(9)
C24 H24A 0.9300
C25 C26 1.385(7)
C25 H25A 0.9300
C26 H26A 0.9300
C31 C36 1.379(7)
C31 C32 1.395(7)
C32 C33 1.386(8)
C32 H32A 0.9300
C33 C34 1.370(9)
C33 H33A 0.9300
C34 C35 1.369(9)
C34 H34A 0.9300
C35 C36 1.375(7)
C35 H35A 0.9300
C36 H36A 0.9300
C41 C42 1.407(6)
C41 C46 1.418(6)
C42 C43 1.393(6)
C43 C44 1.379(7)
C43 H43A 0.9300
C44 C45 1.374(7)
C44 H44A 0.9300
C45 C46 1.381(7)
C45 H45A 0.9300
C46 H46A 0.9300
C51 C52 1.394(8)
C51 C56 1.402(8)
C52 C53 1.396(9)
C52 H52A 0.9300
C53 C54 1.364(11)
C53 H53A 0.9300
C54 C55 1.377(11)
C54 H54A 0.9300
C55 C56 1.381(8)
C55 H55A 0.9300
C56 H56A 0.9300
C61 C66 1.386(7)
C61 C62 1.408(7)
C62 C63 1.371(7)
C62 H62A 0.9300
C63 C64 1.376(8)
C63 H63A 0.9300
C64 C65 1.369(8)
C64 H64A 0.9300
C65 C66 1.394(8)
C65 H65A 0.9300
C66 H66A 0.9300
C70 C75 1.386(7)
C70 C71 1.554(7)
C71 C73 1.514(9)
C71 C72 1.516(8)
C71 C74 1.538(10)
C72 H72A 0.9600
C72 H72B 0.9600
C72 H72C 0.9600
C73 H73A 0.9600
C73 H73B 0.9600
C73 H73C 0.9600
C74 H74A 0.9600
C74 H74B 0.9600
C74 H74C 0.9600
C75 C80 1.377(7)
C75 H75A 0.9300
C76 C78 1.477(12)
C76 C77 1.486(10)
C76 C79 1.503(10)
C76 C80 1.553(7)
C77 H77A 0.9600
C77 H77B 0.9600
C77 H77C 0.9600
C78 H78A 0.9600
C78 H78B 0.9600
C78 H78C 0.9600
C79 H79A 0.9600
C79 H79B 0.9600
C79 H79C 0.9600
C81 H81A 0.9600
C81 H81B 0.9600
C81 H81C 0.9600
